data_7243786
loop_
_publ_author_name
'Zhou, Lu'
'Chen, Zhaopeng'
'Li, Jiahui'
'Li, Baolin'

_publ_section_title
;
 Synthesis of dithienofurans via cascade copper catalysed dual C--S
 coupling and ring closure reactions under mild conditions
;
_journal_issue 54
_journal_name_full 'RSC Advances'
_journal_page_first 34071
_journal_page_last 34078
_journal_paper_doi 10.1039/D1RA06881D
_journal_volume 11
_journal_year 2021
_chemical_formula_moiety 'C26 H24 O S2'
_chemical_formula_sum 'C26 H24 O S2'
_chemical_formula_weight 416.57
_space_group_crystal_system orthorhombic
_space_group_IT_number 19
_space_group_name_Hall 'P 2ac 2ab'
_space_group_name_H-M_alt 'P 21 21 21'
_atom_sites_solution_hydrogens geom
_atom_sites_solution_primary dual
_audit_creation_date 2021-04-02
_audit_creation_method
;
Olex2 1.3
(compiled 2020.07.31 svn.rc2a77460 for OlexSys, GUI svn.r6145)
;
_audit_update_record
;
2021-07-02 deposited with the CCDC.	2021-10-12 downloaded from the CCDC.
;
_cell_angle_alpha 90
_cell_angle_beta 90
_cell_angle_gamma 90
_cell_formula_units_Z 4
_cell_length_a 5.6526(2)
_cell_length_b 10.0371(3)
_cell_length_c 36.8324(15)
_cell_measurement_reflns_used 2048
_cell_measurement_temperature 150.01(10)
_cell_measurement_theta_max 73.5810
_cell_measurement_theta_min 4.5540
_cell_volume 2089.71(13)
_computing_cell_refinement 'CrysAlisPro 1.171.38.43f (Rigaku OD, 2015)'
_computing_data_collection 'CrysAlisPro 1.171.38.43f (Rigaku OD, 2015)'
_computing_data_reduction 'CrysAlisPro 1.171.38.43f (Rigaku OD, 2015)'
_computing_molecular_graphics 'Olex2 1.3 (Dolomanov et al., 2009)'
_computing_publication_material 'Olex2 1.3 (Dolomanov et al., 2009)'
_computing_structure_refinement 'SHELXL 2018/3 (Sheldrick, 2015)'
_computing_structure_solution 'SHELXT 2018/2 (Sheldrick, 2018)'
_diffrn_ambient_environment N~2~
_diffrn_ambient_temperature 150.01(10)
_diffrn_detector 'CCD plate'
_diffrn_detector_area_resol_mean 5.2684
_diffrn_detector_type AtlasS2
_diffrn_measured_fraction_theta_full 0.998
_diffrn_measured_fraction_theta_max 0.969
_diffrn_measurement_details
;
List of Runs (angles in degrees, time in seconds):

  # Type    Start    End  Width  t~exp~   \w     \q     \k     \f   Frames
#--------------------------------------------------------------------------
  1  \w     25.00  51.00   1.00    1.00    --   40.73  38.00 -90.00   26
  2  \w     90.00 115.00   1.00    1.00    --   40.73  38.00 -90.00   25
  3  \w    127.00 154.00   1.00    2.00    --  107.58  45.00 -90.00   27
  4  \w    120.00 175.00   1.00    2.00    --  107.58 125.00-180.00   55
  5  \w     56.00 162.00   1.00    2.00    --  107.58  15.00  30.00  106
  6  \w     37.00  68.00   1.00    1.00    --   40.73 -99.00  90.00   31
  7  \w     28.00  74.00   1.00    2.00    --  107.58 -94.00 120.00   46
  8  \w   -113.00 -16.00   1.00    1.00    --  -40.73 -38.00  60.00   97
;
_diffrn_measurement_device 'four-circle diffractometer'
_diffrn_measurement_device_type 'SuperNova, Dual, Cu at zero, AtlasS2'
_diffrn_measurement_method '\w scans'
_diffrn_orient_matrix_type 'CrysAlisPro convention (1999,Acta A55,543-557)'
_diffrn_orient_matrix_UB_11 0.0376064000
_diffrn_orient_matrix_UB_12 0.1005626000
_diffrn_orient_matrix_UB_13 0.0310775000
_diffrn_orient_matrix_UB_21 0.0497705000
_diffrn_orient_matrix_UB_22 -0.1157256000
_diffrn_orient_matrix_UB_23 0.0263892000
_diffrn_orient_matrix_UB_31 0.2652526000
_diffrn_orient_matrix_UB_32 0.0073966000
_diffrn_orient_matrix_UB_33 -0.0093691000
_diffrn_radiation_monochromator mirror
_diffrn_radiation_probe x-ray
_diffrn_radiation_type 'Cu K\a'
_diffrn_radiation_wavelength 1.54184
_diffrn_reflns_av_R_equivalents 0.0326
_diffrn_reflns_av_unetI/netI 0.0543
_diffrn_reflns_Laue_measured_fraction_full 0.998
_diffrn_reflns_Laue_measured_fraction_max 0.969
_diffrn_reflns_limit_h_max 6
_diffrn_reflns_limit_h_min -4
_diffrn_reflns_limit_k_max 8
_diffrn_reflns_limit_k_min -12
_diffrn_reflns_limit_l_max 41
_diffrn_reflns_limit_l_min -45
_diffrn_reflns_number 5045
_diffrn_reflns_point_group_measured_fraction_full 0.838
_diffrn_reflns_point_group_measured_fraction_max 0.797
_diffrn_reflns_theta_full 67.684
_diffrn_reflns_theta_max 73.688
_diffrn_reflns_theta_min 2.399
_diffrn_source 'micro-focus sealed X-ray tube'
_diffrn_source_type 'SuperNova (Cu) X-ray Source'
_exptl_absorpt_coefficient_mu 2.411
_exptl_absorpt_correction_T_max 1.00000
_exptl_absorpt_correction_T_min 0.83334
_exptl_absorpt_correction_type multi-scan
_exptl_absorpt_process_details
;
CrysAlisPro 1.171.38.43f (Rigaku Oxford Diffraction, 2015)
Empirical absorption correction using spherical harmonics,
 implemented in SCALE3 ABSPACK scaling algorithm.
;
_exptl_crystal_colour colourless
_exptl_crystal_colour_primary colourless
_exptl_crystal_density_diffrn 1.324
_exptl_crystal_description needle
_exptl_crystal_F_000 880
_exptl_crystal_size_max 0.13
_exptl_crystal_size_mid 0.12
_exptl_crystal_size_min 0.09
_refine_diff_density_max 0.335
_refine_diff_density_min -0.382
_refine_diff_density_rms 0.065
_refine_ls_abs_structure_details
;
 Flack x determined using 821 quotients [(I+)-(I-)]/[(I+)+(I-)]
 (Parsons, Flack and Wagner, Acta Cryst. B69 (2013) 249-259).
;
_refine_ls_abs_structure_Flack 0.032(18)
_refine_ls_extinction_method none
_refine_ls_goodness_of_fit_ref 1.084
_refine_ls_hydrogen_treatment constr
_refine_ls_matrix_type full
_refine_ls_number_parameters 266
_refine_ls_number_reflns 3352
_refine_ls_number_restraints 0
_refine_ls_restrained_S_all 1.084
_refine_ls_R_factor_all 0.0533
_refine_ls_R_factor_gt 0.0480
_refine_ls_shift/su_max 0.000
_refine_ls_shift/su_mean 0.000
_refine_ls_structure_factor_coef Fsqd
_refine_ls_weighting_details 'w=1/[\s^2^(Fo^2^)+(0.0511P)^2^+2.1820P] where P=(Fo^2^+2Fc^2^)/3'
_refine_ls_weighting_scheme calc
_refine_ls_wR_factor_gt 0.1297
_refine_ls_wR_factor_ref 0.1337
_reflns_Friedel_coverage 0.400
_reflns_Friedel_fraction_full 0.607
_reflns_Friedel_fraction_max 0.552
_reflns_number_gt 3079
_reflns_number_total 3352
_reflns_threshold_expression 'I > 2\s(I)'
_cod_data_source_file d1ra06881d2.cif
_cod_data_source_block z04
_cod_database_code 7243786
_shelx_shelxl_version_number 2018/3
_shelx_space_group_comment
;
The symmetry employed for this shelxl refinement is uniquely defined
by the following loop, which should always be used as a source of
symmetry information in preference to the above space-group names.
They are only intended as comments.
;
_reflns_odcompleteness_completeness 99.87
_reflns_odcompleteness_iscentric 1
_reflns_odcompleteness_theta 66.97
_olex2_refinement_description
;
1. Fixed Uiso
 At 1.2 times of:
  All C(H) groups
 At 1.5 times of:
  All C(H,H,H) groups
2.a Ternary CH refined with riding coordinates:
 C21(H21), C24(H24)
2.b Aromatic/amide H refined with riding coordinates:
 C2(H2), C3(H3), C5(H5), C6(H6), C8(H8), C13(H13), C16(H16), C17(H17),
 C19(H19), C20(H20)
2.c Idealised Me refined as rotating group:
 C22(H22A,H22B,H22C), C23(H23A,H23B,H23C), C25(H25A,H25B,H25C), C26(H26A,H26B,
 H26C)
;
_olex2_submission_special_instructions 'No special instructions were received'
_oxdiff_exptl_absorpt_empirical_details
;
Empirical correction (ABSPACK) includes:
- Absorption correction using spherical harmonics
- Frame scaling
;
_oxdiff_exptl_absorpt_empirical_full_max 1.295
_oxdiff_exptl_absorpt_empirical_full_min 0.549

loop_
_space_group_symop_operation_xyz
'x, y, z'
'-x+1/2, -y, z+1/2'
'-x, y+1/2, -z+1/2'
'x+1/2, -y+1/2, -z'

loop_
_atom_site_label
_atom_site_type_symbol
_atom_site_fract_x
_atom_site_fract_y
_atom_site_fract_z
_atom_site_U_iso_or_equiv
_atom_site_adp_type
_atom_site_occupancy
_atom_site_site_symmetry_order
_atom_site_calc_flag
_atom_site_refinement_flags_posn
_atom_site_refinement_flags_adp
_atom_site_refinement_flags_occupancy
_atom_site_disorder_assembly
_atom_site_disorder_group
S1 S 0.6841(2) 0.51263(12) 0.52761(3) 0.0255(3) Uani 1 1 d . . . . .
S2 S 0.7039(2) 0.78443(12) 0.61492(3) 0.0273(3) Uani 1 1 d . . . . .
O1 O 0.1955(6) 0.7655(3) 0.54699(8) 0.0271(7) Uani 1 1 d . . . . .
C1 C 0.4834(7) 0.4002(5) 0.46548(12) 0.0208(9) Uani 1 1 d . . . . .
C2 C 0.3105(9) 0.3922(5) 0.43833(12) 0.0258(10) Uani 1 1 d . . . . .
H2 H 0.176241 0.445540 0.439847 0.031 Uiso 1 1 calc R U . . .
C3 C 0.3368(8) 0.3059(5) 0.40922(13) 0.0273(10) Uani 1 1 d . . . . .
H3 H 0.218602 0.302569 0.391683 0.033 Uiso 1 1 calc R U . . .
C4 C 0.5331(9) 0.2244(5) 0.40533(13) 0.0271(10) Uani 1 1 d . . . . .
C5 C 0.7038(10) 0.2330(5) 0.43290(13) 0.0312(11) Uani 1 1 d . . . . .
H5 H 0.837424 0.179198 0.431452 0.037 Uiso 1 1 calc R U . . .
C6 C 0.6810(10) 0.3183(5) 0.46206(13) 0.0288(10) Uani 1 1 d . . . . .
H6 H 0.798971 0.321206 0.479635 0.035 Uiso 1 1 calc R U . . .
C7 C 0.4619(7) 0.4954(5) 0.49529(12) 0.0220(9) Uani 1 1 d . . . . .
C8 C 0.2800(9) 0.5840(5) 0.50082(12) 0.0254(10) Uani 1 1 d . . . . .
H8 H 0.145149 0.589848 0.486433 0.031 Uiso 1 1 calc R U . . .
C9 C 0.3258(8) 0.6642(4) 0.53111(12) 0.0231(9) Uani 1 1 d . . . . .
C10 C 0.5348(8) 0.6409(5) 0.54859(13) 0.0231(10) Uani 1 1 d . . . . .
C11 C 0.5405(8) 0.7341(5) 0.57792(13) 0.0231(10) Uani 1 1 d . . . . .
C12 C 0.3371(8) 0.8052(4) 0.57568(12) 0.0226(9) Uani 1 1 d . . . . .
C13 C 0.3040(9) 0.9024(4) 0.60268(12) 0.0257(9) Uani 1 1 d . . . . .
H13 H 0.173775 0.958732 0.604124 0.031 Uiso 1 1 calc R U . . .
C14 C 0.4894(8) 0.9027(5) 0.62656(13) 0.0237(10) Uani 1 1 d . . . . .
C15 C 0.5201(8) 0.9832(5) 0.65932(12) 0.0233(9) Uani 1 1 d . . . . .
C16 C 0.3503(8) 1.0776(5) 0.66951(13) 0.0281(11) Uani 1 1 d . . . . .
H16 H 0.220997 1.093210 0.654495 0.034 Uiso 1 1 calc R U . . .
C17 C 0.3725(8) 1.1480(5) 0.70162(15) 0.0298(11) Uani 1 1 d . . . . .
H17 H 0.256592 1.209840 0.707705 0.036 Uiso 1 1 calc R U . . .
C18 C 0.5608(9) 1.1295(5) 0.72491(13) 0.0259(10) Uani 1 1 d . . . . .
C19 C 0.7322(9) 1.0375(5) 0.71433(14) 0.0310(11) Uani 1 1 d . . . . .
H19 H 0.862652 1.023520 0.729239 0.037 Uiso 1 1 calc R U . . .
C20 C 0.7139(9) 0.9665(5) 0.68242(13) 0.0290(10) Uani 1 1 d . . . . .
H20 H 0.832543 0.906604 0.676152 0.035 Uiso 1 1 calc R U . . .
C21 C 0.5765(10) 1.2017(6) 0.76101(14) 0.0354(12) Uani 1 1 d . . . . .
H21 H 0.449355 1.268128 0.761057 0.042 Uiso 1 1 calc R U . . .
C22 C 0.5267(19) 1.1089(8) 0.79196(17) 0.081(3) Uani 1 1 d . . . . .
H22A H 0.376350 1.066558 0.788245 0.121 Uiso 1 1 calc R U . . .
H22B H 0.523263 1.158399 0.814261 0.121 Uiso 1 1 calc R U . . .
H22C H 0.648462 1.042449 0.793190 0.121 Uiso 1 1 calc R U . . .
C23 C 0.8053(13) 1.2777(8) 0.7658(2) 0.071(2) Uani 1 1 d . . . . .
H23A H 0.933753 1.215979 0.768461 0.106 Uiso 1 1 calc R U . . .
H23B H 0.794990 1.332779 0.787034 0.106 Uiso 1 1 calc R U . . .
H23C H 0.832316 1.332726 0.744859 0.106 Uiso 1 1 calc R U . . .
C24 C 0.5734(10) 0.1301(5) 0.37355(15) 0.0351(12) Uani 1 1 d . . . . .
H24 H 0.725027 0.154708 0.362525 0.042 Uiso 1 1 calc R U . . .
C25 C 0.3869(12) 0.1415(7) 0.34413(17) 0.0526(18) Uani 1 1 d . . . . .
H25A H 0.238354 0.109341 0.353231 0.079 Uiso 1 1 calc R U . . .
H25B H 0.433599 0.089358 0.323498 0.079 Uiso 1 1 calc R U . . .
H25C H 0.370621 0.233110 0.337047 0.079 Uiso 1 1 calc R U . . .
C26 C 0.5968(14) -0.0111(6) 0.38656(17) 0.0563(19) Uani 1 1 d . . . . .
H26A H 0.718366 -0.015948 0.404716 0.084 Uiso 1 1 calc R U . . .
H26B H 0.637804 -0.067606 0.366499 0.084 Uiso 1 1 calc R U . . .
H26C H 0.449237 -0.039939 0.396785 0.084 Uiso 1 1 calc R U . . .

loop_
_atom_site_aniso_label
_atom_site_aniso_U_11
_atom_site_aniso_U_22
_atom_site_aniso_U_33
_atom_site_aniso_U_23
_atom_site_aniso_U_13
_atom_site_aniso_U_12
S1 0.0183(5) 0.0292(5) 0.0289(5) -0.0034(5) -0.0024(5) 0.0040(5)
S2 0.0220(5) 0.0281(5) 0.0317(6) -0.0050(5) -0.0030(5) 0.0049(6)
O1 0.0229(15) 0.0301(16) 0.0283(15) -0.0015(14) -0.0062(16) 0.0079(16)
C1 0.0131(19) 0.025(2) 0.024(2) 0.0053(19) 0.0001(17) -0.0038(19)
C2 0.015(2) 0.029(2) 0.034(2) 0.004(2) -0.005(2) 0.003(2)
C3 0.021(2) 0.031(2) 0.030(2) 0.001(2) -0.008(2) 0.000(2)
C4 0.028(2) 0.026(2) 0.028(2) 0.001(2) -0.005(2) -0.002(2)
C5 0.025(2) 0.032(2) 0.036(3) -0.004(2) -0.008(2) 0.007(2)
C6 0.026(2) 0.031(2) 0.029(2) 0.001(2) -0.006(2) 0.003(2)
C7 0.015(2) 0.026(2) 0.025(2) 0.008(2) 0.0005(17) -0.0031(19)
C8 0.025(2) 0.029(2) 0.022(2) 0.0032(19) -0.0017(19) -0.001(2)
C9 0.018(2) 0.025(2) 0.027(2) 0.0059(18) 0.002(2) 0.001(2)
C10 0.014(2) 0.028(2) 0.027(2) 0.003(2) 0.0010(18) 0.0010(19)
C11 0.014(2) 0.025(2) 0.030(2) 0.001(2) -0.0015(17) -0.0029(19)
C12 0.018(2) 0.024(2) 0.026(2) 0.0025(19) 0.0015(18) -0.001(2)
C13 0.025(2) 0.022(2) 0.030(2) 0.0024(19) 0.001(2) -0.001(2)
C14 0.021(2) 0.020(2) 0.031(2) 0.0037(19) 0.0052(19) -0.002(2)
C15 0.020(2) 0.023(2) 0.027(2) 0.006(2) 0.0018(18) -0.004(2)
C16 0.023(2) 0.028(2) 0.033(2) 0.001(2) 0.001(2) 0.005(2)
C17 0.017(2) 0.032(3) 0.040(3) -0.005(2) 0.005(2) 0.006(2)
C18 0.021(2) 0.025(2) 0.032(3) -0.002(2) 0.0040(19) -0.001(2)
C19 0.026(3) 0.032(2) 0.035(2) -0.003(2) -0.004(2) 0.002(2)
C20 0.023(2) 0.028(2) 0.036(2) -0.004(2) -0.003(2) 0.006(2)
C21 0.031(3) 0.037(3) 0.038(3) -0.011(3) 0.006(2) 0.001(3)
C22 0.142(9) 0.069(5) 0.031(3) -0.012(4) 0.022(5) -0.017(6)
C23 0.055(4) 0.085(5) 0.072(5) -0.049(4) 0.016(4) -0.026(5)
C24 0.040(3) 0.031(3) 0.034(3) 0.001(2) -0.008(2) 0.001(3)
C25 0.057(4) 0.055(4) 0.046(3) -0.021(3) -0.020(3) 0.014(3)
C26 0.102(6) 0.028(3) 0.039(3) -0.002(3) -0.010(4) 0.003(4)

loop_
_atom_type_symbol
_atom_type_description
_atom_type_scat_dispersion_real
_atom_type_scat_dispersion_imag
_atom_type_scat_source
C C 0.0181 0.0091 'International Tables Vol C Tables 4.2.6.8 and 6.1.1.4'
H H 0.0000 0.0000 'International Tables Vol C Tables 4.2.6.8 and 6.1.1.4'
O O 0.0492 0.0322 'International Tables Vol C Tables 4.2.6.8 and 6.1.1.4'
S S 0.3331 0.5567 'International Tables Vol C Tables 4.2.6.8 and 6.1.1.4'

loop_
_geom_angle_atom_site_label_1
_geom_angle_atom_site_label_2
_geom_angle_atom_site_label_3
_geom_angle
_geom_angle_site_symmetry_1
_geom_angle_site_symmetry_3
_geom_angle_publ_flag
C10 S1 C7 91.6(2) . . ?
C11 S2 C14 91.2(2) . . ?
C12 O1 C9 103.1(3) . . ?
C2 C1 C7 121.1(4) . . ?
C6 C1 C2 117.5(4) . . ?
C6 C1 C7 121.4(4) . . ?
C1 C2 H2 119.6 . . ?
C3 C2 C1 120.9(4) . . ?
C3 C2 H2 119.6 . . ?
C2 C3 H3 118.8 . . ?
C4 C3 C2 122.3(4) . . ?
C4 C3 H3 118.8 . . ?
C3 C4 C5 116.1(5) . . ?
C3 C4 C24 124.5(5) . . ?
C5 C4 C24 119.4(4) . . ?
C4 C5 H5 118.8 . . ?
C6 C5 C4 122.5(5) . . ?
C6 C5 H5 118.8 . . ?
C1 C6 H6 119.6 . . ?
C5 C6 C1 120.8(5) . . ?
C5 C6 H6 119.6 . . ?
C1 C7 S1 121.3(3) . . ?
C8 C7 S1 112.0(4) . . ?
C8 C7 C1 126.6(4) . . ?
C7 C8 H8 124.7 . . ?
C7 C8 C9 110.6(4) . . ?
C9 C8 H8 124.7 . . ?
O1 C9 C8 131.3(4) . . ?
C10 C9 O1 112.7(4) . . ?
C10 C9 C8 116.0(4) . . ?
C9 C10 S1 109.9(4) . . ?
C9 C10 C11 105.3(4) . . ?
C11 C10 S1 144.8(4) . . ?
C10 C11 S2 143.3(4) . . ?
C12 C11 S2 110.4(4) . . ?
C12 C11 C10 106.2(4) . . ?
O1 C12 C13 131.6(4) . . ?
C11 C12 O1 112.6(4) . . ?
C11 C12 C13 115.8(4) . . ?
C12 C13 H13 124.6 . . ?
C14 C13 C12 110.8(4) . . ?
C14 C13 H13 124.6 . . ?
C13 C14 S2 111.8(4) . . ?
C13 C14 C15 128.5(4) . . ?
C15 C14 S2 119.6(4) . . ?
C16 C15 C14 120.9(4) . . ?
C20 C15 C14 122.0(4) . . ?
C20 C15 C16 117.1(4) . . ?
C15 C16 H16 119.6 . . ?
C17 C16 C15 120.9(5) . . ?
C17 C16 H16 119.6 . . ?
C16 C17 H17 118.9 . . ?
C18 C17 C16 122.2(5) . . ?
C18 C17 H17 118.9 . . ?
C17 C18 C19 116.8(5) . . ?
C17 C18 C21 121.7(5) . . ?
C19 C18 C21 121.4(5) . . ?
C18 C19 H19 119.0 . . ?
C20 C19 C18 121.9(5) . . ?
C20 C19 H19 119.0 . . ?
C15 C20 H20 119.4 . . ?
C19 C20 C15 121.1(5) . . ?
C19 C20 H20 119.4 . . ?
C18 C21 H21 106.5 . . ?
C22 C21 C18 111.0(5) . . ?
C22 C21 H21 106.5 . . ?
C22 C21 C23 112.7(6) . . ?
C23 C21 C18 113.1(5) . . ?
C23 C21 H21 106.5 . . ?
C21 C22 H22A 109.5 . . ?
C21 C22 H22B 109.5 . . ?
C21 C22 H22C 109.5 . . ?
H22A C22 H22B 109.5 . . ?
H22A C22 H22C 109.5 . . ?
H22B C22 H22C 109.5 . . ?
C21 C23 H23A 109.5 . . ?
C21 C23 H23B 109.5 . . ?
C21 C23 H23C 109.5 . . ?
H23A C23 H23B 109.5 . . ?
H23A C23 H23C 109.5 . . ?
H23B C23 H23C 109.5 . . ?
C4 C24 H24 107.0 . . ?
C25 C24 C4 113.5(5) . . ?
C25 C24 H24 107.0 . . ?
C26 C24 C4 110.8(5) . . ?
C26 C24 H24 107.0 . . ?
C26 C24 C25 111.1(5) . . ?
C24 C25 H25A 109.5 . . ?
C24 C25 H25B 109.5 . . ?
C24 C25 H25C 109.5 . . ?
H25A C25 H25B 109.5 . . ?
H25A C25 H25C 109.5 . . ?
H25B C25 H25C 109.5 . . ?
C24 C26 H26A 109.5 . . ?
C24 C26 H26B 109.5 . . ?
C24 C26 H26C 109.5 . . ?
H26A C26 H26B 109.5 . . ?
H26A C26 H26C 109.5 . . ?
H26B C26 H26C 109.5 . . ?

loop_
_geom_bond_atom_site_label_1
_geom_bond_atom_site_label_2
_geom_bond_distance
_geom_bond_site_symmetry_2
_geom_bond_publ_flag
S1 C7 1.739(4) . ?
S1 C10 1.722(5) . ?
S2 C11 1.722(5) . ?
S2 C14 1.751(5) . ?
O1 C9 1.385(6) . ?
O1 C12 1.384(5) . ?
C1 C2 1.401(6) . ?
C1 C6 1.393(7) . ?
C1 C7 1.460(7) . ?
C2 H2 0.9300 . ?
C2 C3 1.387(7) . ?
C3 H3 0.9300 . ?
C3 C4 1.386(7) . ?
C4 C5 1.404(6) . ?
C4 C24 1.523(7) . ?
C5 H5 0.9300 . ?
C5 C6 1.380(7) . ?
C6 H6 0.9300 . ?
C7 C8 1.375(7) . ?
C8 H8 0.9300 . ?
C8 C9 1.400(7) . ?
C9 C10 1.366(6) . ?
C10 C11 1.430(7) . ?
C11 C12 1.356(7) . ?
C12 C13 1.405(6) . ?
C13 H13 0.9300 . ?
C13 C14 1.368(7) . ?
C14 C15 1.462(7) . ?
C15 C16 1.400(7) . ?
C15 C20 1.397(6) . ?
C16 H16 0.9300 . ?
C16 C17 1.383(7) . ?
C17 H17 0.9300 . ?
C17 C18 1.380(7) . ?
C18 C19 1.394(7) . ?
C18 C21 1.517(7) . ?
C19 H19 0.9300 . ?
C19 C20 1.378(7) . ?
C20 H20 0.9300 . ?
C21 H21 0.9800 . ?
C21 C22 1.498(9) . ?
C21 C23 1.512(9) . ?
C22 H22A 0.9600 . ?
C22 H22B 0.9600 . ?
C22 H22C 0.9600 . ?
C23 H23A 0.9600 . ?
C23 H23B 0.9600 . ?
C23 H23C 0.9600 . ?
C24 H24 0.9800 . ?
C24 C25 1.516(7) . ?
C24 C26 1.502(7) . ?
C25 H25A 0.9600 . ?
C25 H25B 0.9600 . ?
C25 H25C 0.9600 . ?
C26 H26A 0.9600 . ?
C26 H26B 0.9600 . ?
C26 H26C 0.9600 . ?

loop_
_geom_torsion_atom_site_label_1
_geom_torsion_atom_site_label_2
_geom_torsion_atom_site_label_3
_geom_torsion_atom_site_label_4
_geom_torsion
_geom_torsion_site_symmetry_1
_geom_torsion_site_symmetry_2
_geom_torsion_site_symmetry_3
_geom_torsion_site_symmetry_4
_geom_torsion_publ_flag
S1 C7 C8 C9 0.2(5) . . . . ?
S1 C10 C11 S2 -1.7(11) . . . . ?
S1 C10 C11 C12 -179.0(5) . . . . ?
S2 C11 C12 O1 -178.0(3) . . . . ?
S2 C11 C12 C13 0.6(5) . . . . ?
S2 C14 C15 C16 -179.3(4) . . . . ?
S2 C14 C15 C20 -1.6(6) . . . . ?
O1 C9 C10 S1 179.2(3) . . . . ?
O1 C9 C10 C11 -0.1(5) . . . . ?
O1 C12 C13 C14 177.4(5) . . . . ?
C1 C2 C3 C4 -0.3(7) . . . . ?
C1 C7 C8 C9 -176.8(4) . . . . ?
C2 C1 C6 C5 0.0(7) . . . . ?
C2 C1 C7 S1 -176.2(4) . . . . ?
C2 C1 C7 C8 0.6(7) . . . . ?
C2 C3 C4 C5 0.7(7) . . . . ?
C2 C3 C4 C24 -178.6(5) . . . . ?
C3 C4 C5 C6 -0.7(8) . . . . ?
C3 C4 C24 C25 5.1(8) . . . . ?
C3 C4 C24 C26 -120.7(6) . . . . ?
C4 C5 C6 C1 0.4(8) . . . . ?
C5 C4 C24 C25 -174.2(5) . . . . ?
C5 C4 C24 C26 60.0(7) . . . . ?
C6 C1 C2 C3 -0.1(7) . . . . ?
C6 C1 C7 S1 0.9(6) . . . . ?
C6 C1 C7 C8 177.7(5) . . . . ?
C7 S1 C10 C9 0.8(4) . . . . ?
C7 S1 C10 C11 179.7(6) . . . . ?
C7 C1 C2 C3 177.1(4) . . . . ?
C7 C1 C6 C5 -177.1(4) . . . . ?
C7 C8 C9 O1 -179.7(4) . . . . ?
C7 C8 C9 C10 0.4(6) . . . . ?
C8 C9 C10 S1 -0.9(5) . . . . ?
C8 C9 C10 C11 179.8(4) . . . . ?
C9 O1 C12 C11 -0.4(5) . . . . ?
C9 O1 C12 C13 -178.7(5) . . . . ?
C9 C10 C11 S2 177.2(5) . . . . ?
C9 C10 C11 C12 -0.1(5) . . . . ?
C10 S1 C7 C1 176.6(4) . . . . ?
C10 S1 C7 C8 -0.6(4) . . . . ?
C10 C11 C12 O1 0.3(5) . . . . ?
C10 C11 C12 C13 179.0(4) . . . . ?
C11 S2 C14 C13 -0.4(4) . . . . ?
C11 S2 C14 C15 177.5(4) . . . . ?
C11 C12 C13 C14 -0.9(6) . . . . ?
C12 O1 C9 C8 -179.6(5) . . . . ?
C12 O1 C9 C10 0.3(5) . . . . ?
C12 C13 C14 S2 0.8(5) . . . . ?
C12 C13 C14 C15 -176.9(4) . . . . ?
C13 C14 C15 C16 -1.8(8) . . . . ?
C13 C14 C15 C20 175.9(5) . . . . ?
C14 S2 C11 C10 -177.4(6) . . . . ?
C14 S2 C11 C12 -0.1(4) . . . . ?
C14 C15 C16 C17 176.1(4) . . . . ?
C14 C15 C20 C19 -175.9(5) . . . . ?
C15 C16 C17 C18 0.2(8) . . . . ?
C16 C15 C20 C19 1.9(7) . . . . ?
C16 C17 C18 C19 1.1(8) . . . . ?
C16 C17 C18 C21 -176.6(5) . . . . ?
C17 C18 C19 C20 -0.9(8) . . . . ?
C17 C18 C21 C22 106.3(7) . . . . ?
C17 C18 C21 C23 -125.8(6) . . . . ?
C18 C19 C20 C15 -0.6(8) . . . . ?
C19 C18 C21 C22 -71.3(8) . . . . ?
C19 C18 C21 C23 56.6(7) . . . . ?
C20 C15 C16 C17 -1.7(7) . . . . ?
C21 C18 C19 C20 176.8(5) . . . . ?
C24 C4 C5 C6 178.6(5) . . . . ?
